data_4320862
loop_
_publ_author_name
'Edurne Erkizia'
'Rebecca R. Conry'

_publ_contact_author_address
;   University of Nevada, Reno
    Department of Chemistry 216
    Reno, Nevada  89557   USA
;
_publ_contact_author_email conry@chem.unr.edu
_publ_contact_author_name 'Rebecca R. Conry'
_publ_section_title
;
 Synthesis and Characterization of Square Planar Nickel(II)-Arylthiolate
 Complexes with the Biphenyl-2,2'-dithiolate Ligand
;
_journal_name_full 'Inorganic Chemistry'
_journal_page_first 1674
_journal_page_last 1679
_journal_paper_doi 10.1021/ic990931f
_journal_volume 39
_journal_year 2000
_chemical_formula_sum 'C60 H71 N3 Ni2 S7'
_chemical_formula_weight 1176.04
_chemical_name_common 'complex 1'
_chemical_name_systematic
;  bis(tetraethylammonium)[(tris-2,2'dithiolatobiphenyl)dinickel(II)],
acetonitrile solvate, 0.5 biphenyldisulfide clathrate
;
_chemical_temperature_decomposition 449(2)
_space_group_IT_number 2
_symmetry_cell_setting triclinic
_symmetry_space_group_name_Hall '-P 1'
_symmetry_space_group_name_H-M 'P -1'
_atom_sites_solution_hydrogens geom
_atom_sites_solution_primary direct
_atom_sites_solution_secondary difmap
_audit_creation_method 'SHELXL generated with manual editing'
_cell_angle_alpha 69.263(10)
_cell_angle_beta 69.267(8)
_cell_angle_gamma 83.117(10)
_cell_formula_units_Z 2
_cell_length_a 13.806(2)
_cell_length_b 14.267(2)
_cell_length_c 16.873(2)
_cell_measurement_reflns_used 40
_cell_measurement_temperature 298(2)
_cell_measurement_theta_max 22.51
_cell_measurement_theta_min 1.97
_cell_volume 2906.8(7)
_computing_cell_refinement 'Siemens XSCANS'
_computing_data_collection 'Siemens XSCANS'
_computing_data_reduction 'Siemens SHELXTL'
_computing_molecular_graphics 'Siemens SHELXTL'
_computing_publication_material 'Siemens SHELXTL'
_computing_structure_refinement 'SHELXL-93 (Sheldrick, 1993)'
_computing_structure_solution 'SHELXS-86 (Sheldrick, 1990)'
_diffrn_ambient_temperature 293(2)
_diffrn_measurement_device 'Siemens P4'
_diffrn_measurement_method '\w scans'
_diffrn_radiation_monochromator graphite
_diffrn_radiation_source 'fine-focus sealed tube'
_diffrn_radiation_type MoK\a
_diffrn_radiation_wavelength 0.71073
_diffrn_reflns_av_R_equivalents 0.0432
_diffrn_reflns_av_sigmaI/netI 0.1715
_diffrn_reflns_limit_h_max 12
_diffrn_reflns_limit_h_min -1
_diffrn_reflns_limit_k_max 14
_diffrn_reflns_limit_k_min -14
_diffrn_reflns_limit_l_max 18
_diffrn_reflns_limit_l_min -17
_diffrn_reflns_number 7622
_diffrn_reflns_theta_max 22.51
_diffrn_reflns_theta_min 1.97
_diffrn_standards_decay_% 33
_diffrn_standards_interval_count 97
_diffrn_standards_number 3
_exptl_absorpt_coefficient_mu 0.940
_exptl_absorpt_correction_T_max 1.0000
_exptl_absorpt_correction_T_min 1.0000
_exptl_absorpt_correction_type 'semi-empirical from psi-scans'
_exptl_crystal_colour 'dark brown'
_exptl_crystal_density_diffrn 1.344
_exptl_crystal_density_meas ?
_exptl_crystal_density_method none
_exptl_crystal_description plate
_exptl_crystal_F_000 1240
_exptl_crystal_size_max 0.60
_exptl_crystal_size_mid 0.20
_exptl_crystal_size_min 0.04
_refine_diff_density_max 0.561
_refine_diff_density_min -0.454
_refine_diff_density_rms 0.081
_refine_ls_extinction_coef none
_refine_ls_extinction_method none
_refine_ls_goodness_of_fit_all 1.034
_refine_ls_goodness_of_fit_obs 1.179
_refine_ls_hydrogen_treatment constr
_refine_ls_matrix_type full
_refine_ls_number_parameters 659
_refine_ls_number_reflns 6592
_refine_ls_number_restraints 0
_refine_ls_restrained_S_all 1.035
_refine_ls_restrained_S_obs 1.179
_refine_ls_R_factor_all 0.1910
_refine_ls_R_factor_obs 0.0752
_refine_ls_shift/esd_max 0.003
_refine_ls_shift/esd_mean 0.000
_refine_ls_structure_factor_coef Fsqd
_refine_ls_weighting_details 'w=1/[\s^2^(Fo^2^)+(0.0792P)^2^+0.0000P] where P=(Fo^2^+2Fc^2^)/3'
_refine_ls_weighting_scheme calc
_refine_ls_wR_factor_all 0.2011
_refine_ls_wR_factor_obs 0.1468
_reflns_number_observed 3041
_reflns_number_total 6593
_reflns_observed_criterion >2sigma(I)
_cod_data_source_file ic990931f_1.cif
_cod_data_source_block complex1.IC990931F
_cod_depositor_comments
;
The following automatic conversions were performed:

'_exptl_crystal_density_meas' value 'not measured' was changed to '?'
- the value is perceived as not measured.

Automatic conversion script
Id: cif_fix_values 3008 2015-01-20 13:52:24Z robertas 

The following automatic conversions were performed:

'_refine_ls_weighting_scheme' value 'calc
w=1/[\s^2^(Fo^2^)+(0.0792P)^2^+0.0000P] where P=(Fo^2^+2Fc^2^)/3' was
changed to 'calc'. New tag '_refine_ls_weighting_details' was
created. The value of the new tag was set to
'w=1/[\s^2^(Fo^2^)+(0.0792P)^2^+0.0000P] where P=(Fo^2^+2Fc^2^)/3'.

Automatic conversion script
Id: cif_fix_values 3143 2015-03-26 13:38:13Z robertas 
;
_cod_original_cell_volume 2906.9(7)
_cod_database_code 4320862

loop_
_symmetry_equiv_pos_as_xyz
'x, y, z'
'-x, -y, -z'

loop_
_atom_site_aniso_label
_atom_site_aniso_U_11
_atom_site_aniso_U_22
_atom_site_aniso_U_33
_atom_site_aniso_U_23
_atom_site_aniso_U_13
_atom_site_aniso_U_12
Ni1 0.0354(13) 0.0388(9) 0.0397(9) -0.0137(7) -0.0101(9) 0.0011(9)
Ni2 0.0335(12) 0.0374(8) 0.0427(10) -0.0118(7) -0.0079(9) -0.0016(9)
S1 0.036(3) 0.048(2) 0.070(2) -0.017(2) -0.014(2) 0.000(2)
S2 0.030(2) 0.042(2) 0.044(2) -0.0157(14) -0.011(2) 0.004(2)
S3 0.042(3) 0.040(2) 0.061(2) -0.0131(15) -0.020(2) 0.001(2)
S4 0.040(3) 0.050(2) 0.058(2) -0.011(2) -0.016(2) 0.005(2)
S5 0.038(3) 0.036(2) 0.045(2) -0.0159(14) -0.012(2) 0.003(2)
S6 0.042(3) 0.045(2) 0.054(2) -0.011(2) -0.007(2) -0.003(2)
C1 0.046(10) 0.056(8) 0.036(7) -0.011(6) -0.015(7) -0.002(7)
C2 0.052(11) 0.076(9) 0.057(9) -0.039(8) -0.010(8) -0.002(9)
C3 0.064(13) 0.098(11) 0.057(9) -0.028(9) -0.032(9) 0.002(10)
C4 0.079(15) 0.078(11) 0.082(12) -0.012(9) -0.038(11) 0.007(10)
C5 0.047(11) 0.060(9) 0.078(11) -0.010(8) -0.023(9) 0.015(8)
C6 0.029(9) 0.061(8) 0.042(7) -0.019(6) -0.010(7) -0.003(7)
C7 0.029(10) 0.039(6) 0.040(7) -0.007(6) 0.003(7) -0.003(7)
C8 0.046(11) 0.068(9) 0.062(9) -0.026(7) -0.015(9) 0.003(8)
C9 0.058(12) 0.067(9) 0.051(9) -0.031(7) 0.004(9) 0.010(9)
C10 0.073(13) 0.049(7) 0.040(8) -0.017(6) -0.008(9) -0.007(9)
C11 0.059(11) 0.037(6) 0.045(8) -0.005(6) -0.012(8) -0.002(7)
C12 0.027(9) 0.041(6) 0.033(7) -0.017(5) -0.008(7) 0.011(6)
C13 0.069(13) 0.047(7) 0.056(8) -0.020(6) -0.016(9) -0.015(8)
C14 0.073(13) 0.059(8) 0.073(10) -0.033(7) -0.022(10) 0.009(8)
C15 0.076(14) 0.083(10) 0.076(11) -0.043(8) -0.028(11) -0.006(11)
C16 0.108(18) 0.105(13) 0.091(13) -0.060(10) -0.049(13) -0.008(13)
C17 0.046(12) 0.093(11) 0.110(13) -0.049(10) -0.033(11) -0.009(9)
C18 0.063(13) 0.050(8) 0.090(12) -0.017(8) -0.044(11) -0.010(9)
C19 0.047(11) 0.067(9) 0.065(9) -0.025(8) -0.024(8) -0.012(8)
C20 0.060(13) 0.059(9) 0.078(10) 0.002(8) -0.023(10) -0.013(9)
C21 0.055(13) 0.090(12) 0.096(14) -0.017(10) -0.004(11) -0.020(11)
C22 0.065(13) 0.124(13) 0.039(9) -0.007(9) 0.000(9) -0.001(12)
C23 0.063(12) 0.071(9) 0.069(10) -0.025(8) -0.016(9) -0.007(9)
C24 0.034(9) 0.049(7) 0.051(8) -0.013(6) -0.010(7) 0.003(7)
C25 0.042(10) 0.051(7) 0.059(8) -0.030(6) -0.030(7) 0.011(7)
C26 0.063(11) 0.056(7) 0.050(8) -0.006(7) -0.026(8) -0.014(8)
C27 0.076(13) 0.099(11) 0.046(8) -0.029(8) -0.019(9) -0.031(10)
C28 0.078(13) 0.079(10) 0.070(10) -0.044(8) 0.001(10) -0.035(10)
C29 0.066(12) 0.052(7) 0.051(8) -0.027(7) -0.008(8) -0.009(8)
C30 0.028(9) 0.050(7) 0.044(7) -0.018(6) -0.007(7) -0.006(7)
C31 0.052(11) 0.030(6) 0.057(8) -0.022(6) -0.018(8) 0.008(7)
C32 0.078(14) 0.040(7) 0.101(13) -0.027(8) -0.024(11) 0.007(9)
C33 0.080(15) 0.049(8) 0.137(15) -0.031(10) -0.073(14) 0.025(10)
C34 0.078(15) 0.082(11) 0.068(11) -0.007(9) -0.046(11) 0.011(11)
C35 0.068(13) 0.053(8) 0.065(10) -0.018(7) -0.023(9) -0.001(9)
C36 0.041(10) 0.040(7) 0.044(7) -0.013(6) -0.018(8) 0.003(7)
N1 0.067(10) 0.049(6) 0.053(7) -0.021(5) -0.008(7) -0.002(7)
C37 0.120(17) 0.074(10) 0.093(12) -0.034(9) -0.073(12) 0.008(10)
C38 0.133(17) 0.069(9) 0.051(9) -0.005(7) -0.024(11) 0.002(10)
C39 0.091(15) 0.096(12) 0.088(12) -0.045(9) -0.040(11) 0.034(11)
C40 0.104(15) 0.059(8) 0.095(12) -0.030(8) -0.032(11) 0.040(10)
C41 0.089(14) 0.075(9) 0.060(9) -0.013(8) -0.014(10) -0.014(10)
C42 0.067(13) 0.080(10) 0.098(11) -0.053(9) -0.007(10) 0.008(10)
C43 0.093(14) 0.055(8) 0.084(11) -0.021(8) -0.029(10) 0.001(9)
C44 0.080(14) 0.066(9) 0.090(11) -0.028(8) -0.034(10) -0.005(9)
N2 0.057(9) 0.059(6) 0.039(6) -0.018(5) -0.010(6) -0.002(6)
C45 0.062(13) 0.064(9) 0.083(11) 0.004(8) -0.012(10) -0.003(9)
C46 0.109(17) 0.091(11) 0.128(15) -0.045(11) -0.042(13) -0.021(11)
C47 0.067(13) 0.074(9) 0.046(8) -0.011(7) -0.021(9) -0.003(9)
C48 0.098(17) 0.094(12) 0.135(16) -0.035(11) -0.050(13) 0.021(12)
C49 0.063(13) 0.093(11) 0.073(10) -0.039(9) -0.012(10) -0.004(10)
C50 0.128(19) 0.141(15) 0.153(18) -0.078(13) -0.089(16) 0.051(14)
C51 0.119(16) 0.064(8) 0.057(9) -0.023(7) -0.041(10) 0.014(10)
C52 0.169(20) 0.077(10) 0.108(13) -0.048(10) -0.062(14) -0.008(12)
S7 0.136(11) 0.112(7) 0.116(8) -0.037(6) -0.066(8) 0.008(7)
S8 0.128(11) 0.136(8) 0.113(8) -0.044(7) -0.045(8) -0.003(8)
C53 0.101(18) 0.082(12) 0.130(17) -0.010(12) -0.052(14) -0.008(12)
C54 0.095(18) 0.089(14) 0.124(18) -0.021(13) -0.039(15) 0.014(13)
C55 0.145(26) 0.091(15) 0.077(14) -0.019(12) 0.039(15) 0.004(16)
C56 0.252(34) 0.121(18) 0.096(15) -0.042(15) -0.094(20) 0.072(21)
C57 0.256(31) 0.073(12) 0.138(18) -0.054(13) -0.100(21) 0.026(16)
C58 0.044(11) 0.078(10) 0.075(12) -0.048(10) 0.000(10) 0.014(11)
N3 0.193(25) 0.121(13) 0.155(19) -0.049(13) -0.074(16) 0.004(14)
C59 0.061(14) 0.145(16) 0.114(15) -0.052(13) -0.025(12) -0.013(12)
C60 0.056(16) 0.102(14) 0.118(19) -0.053(14) -0.015(12) -0.006(12)

loop_
_atom_site_label
_atom_site_type_symbol
_atom_site_fract_x
_atom_site_fract_y
_atom_site_fract_z
_atom_site_U_iso_or_equiv
_atom_site_thermal_displace_type
_atom_site_occupancy
_atom_site_calc_flag
_atom_site_refinement_flags
_atom_site_disorder_group
Ni1 Ni 1.11387(13) 1.00076(10) 0.23501(9) 0.0386(5) Uani 1 d . .
Ni2 Ni 0.93008(13) 0.82863(10) 0.32855(9) 0.0396(5) Uani 1 d . .
S1 S 1.2831(3) 1.0066(2) 0.2004(2) 0.0530(10) Uani 1 d . .
S2 S 1.0978(2) 0.8385(2) 0.3086(2) 0.0390(9) Uani 1 d . .
S3 S 0.9329(3) 0.6645(2) 0.3683(2) 0.0482(10) Uani 1 d . .
S4 S 0.7619(3) 0.8440(2) 0.3603(2) 0.0521(10) Uani 1 d . .
S5 S 0.9463(3) 0.9943(2) 0.2654(2) 0.0403(9) Uani 1 d . .
S6 S 1.1251(3) 1.1643(2) 0.1658(2) 0.0510(10) Uani 1 d . .
C1 C 1.3349(10) 0.9004(9) 0.2674(7) 0.047(3) Uani 1 d . .
C2 C 1.3889(11) 0.9172(10) 0.3161(8) 0.059(4) Uani 1 d . .
H2A H 1.3905(11) 0.9819(10) 0.3166(8) 0.071 Uiso 1 calc R .
C3 C 1.4407(11) 0.8427(12) 0.3643(9) 0.069(4) Uani 1 d . .
H3A H 1.4772(11) 0.8570(12) 0.3956(9) 0.083 Uiso 1 calc R .
C4 C 1.4363(13) 0.7468(11) 0.3642(10) 0.081(5) Uani 1 d . .
H4A H 1.4698(13) 0.6948(11) 0.3962(10) 0.097 Uiso 1 calc R .
C5 C 1.3833(11) 0.7285(10) 0.3174(10) 0.066(4) Uani 1 d . .
H5A H 1.3805(11) 0.6631(10) 0.3189(10) 0.080 Uiso 1 calc R .
C6 C 1.3327(10) 0.8027(9) 0.2671(7) 0.044(3) Uani 1 d . .
C7 C 1.2841(10) 0.7744(8) 0.2117(7) 0.042(3) Uani 1 d . .
C8 C 1.3437(11) 0.7301(9) 0.1513(8) 0.059(4) Uani 1 d . .
H8A H 1.4132(11) 0.7176(9) 0.1449(8) 0.071 Uiso 1 calc R .
C9 C 1.3006(13) 0.7036(9) 0.0993(8) 0.063(4) Uani 1 d . .
H9A H 1.3424(13) 0.6747(9) 0.0574(8) 0.075 Uiso 1 calc R .
C10 C 1.1966(13) 0.7193(8) 0.1084(8) 0.056(4) Uani 1 d . .
H10A H 1.1678(13) 0.7007(8) 0.0740(8) 0.067 Uiso 1 calc R .
C11 C 1.1372(11) 0.7637(7) 0.1708(7) 0.051(4) Uani 1 d . .
H11A H 1.0679(11) 0.7767(7) 0.1767(7) 0.061 Uiso 1 calc R .
C12 C 1.1775(10) 0.7892(7) 0.2246(7) 0.034(3) Uani 1 d . .
C13 C 0.8592(13) 0.6286(8) 0.3158(8) 0.056(4) Uani 1 d . .
C14 C 0.9118(12) 0.6017(8) 0.2389(9) 0.066(4) Uani 1 d . .
H14A H 0.9835(12) 0.6083(8) 0.2142(9) 0.080 Uiso 1 calc R .
C15 C 0.8598(14) 0.5661(10) 0.1991(10) 0.073(5) Uani 1 d . .
H15A H 0.8966(14) 0.5466(10) 0.1495(10) 0.087 Uiso 1 calc R .
C16 C 0.7521(16) 0.5592(11) 0.2331(11) 0.089(6) Uani 1 d . .
H16A H 0.7161(16) 0.5359(11) 0.2065(11) 0.107 Uiso 1 calc R .
C17 C 0.7011(12) 0.5873(10) 0.3064(10) 0.076(5) Uani 1 d . .
H17A H 0.6292(12) 0.5815(10) 0.3287(10) 0.091 Uiso 1 calc R .
C18 C 0.7471(13) 0.6239(9) 0.3504(10) 0.063(4) Uani 1 d . .
C19 C 0.6855(11) 0.6455(9) 0.4342(9) 0.056(4) Uani 1 d . .
C20 C 0.6176(12) 0.5710(10) 0.5008(10) 0.071(5) Uani 1 d . .
H20A H 0.6176(12) 0.5095(10) 0.4935(10) 0.086 Uiso 1 calc R .
C21 C 0.5497(13) 0.5863(12) 0.5781(11) 0.088(5) Uani 1 d . .
H21A H 0.5042(13) 0.5362(12) 0.6228(11) 0.106 Uiso 1 calc R .
C22 C 0.5521(12) 0.6758(13) 0.5862(9) 0.086(5) Uani 1 d . .
H22A H 0.5069(12) 0.6868(13) 0.6380(9) 0.104 Uiso 1 calc R .
C23 C 0.6190(11) 0.7544(10) 0.5208(9) 0.068(4) Uani 1 d . .
H23A H 0.6172(11) 0.8158(10) 0.5289(9) 0.082 Uiso 1 calc R .
C24 C 0.6888(10) 0.7380(8) 0.4429(8) 0.047(3) Uani 1 d . .
C25 C 0.9105(10) 1.0528(8) 0.3482(8) 0.045(3) Uani 1 d . .
C26 C 0.8950(10) 1.0016(9) 0.4389(8) 0.056(4) Uani 1 d . .
H26A H 0.9067(10) 0.9329(9) 0.4573(8) 0.067 Uiso 1 calc R .
C27 C 0.8629(11) 1.0488(11) 0.5028(8) 0.070(4) Uani 1 d . .
H27A H 0.8512(11) 1.0124(11) 0.5633(8) 0.084 Uiso 1 calc R .
C28 C 0.8487(11) 1.1513(10) 0.4745(9) 0.074(5) Uani 1 d . .
H28A H 0.8273(11) 1.1844(10) 0.5163(9) 0.089 Uiso 1 calc R .
C29 C 0.8658(10) 1.2052(9) 0.3847(8) 0.056(4) Uani 1 d . .
H29A H 0.8547(10) 1.2740(9) 0.3669(8) 0.067 Uiso 1 calc R .
C30 C 0.8995(9) 1.1575(8) 0.3207(7) 0.041(3) Uani 1 d . .
C31 C 0.9157(11) 1.2203(8) 0.2247(8) 0.045(3) Uani 1 d . .
C32 C 0.8352(12) 1.2830(9) 0.2054(11) 0.074(5) Uani 1 d . .
H32A H 0.7735(12) 1.2818(9) 0.2521(11) 0.089 Uiso 1 calc R .
C33 C 0.8437(14) 1.3473(10) 0.1192(13) 0.080(5) Uani 1 d . .
H33A H 0.7889(14) 1.3880(10) 0.1078(13) 0.096 Uiso 1 calc R .
C34 C 0.9358(15) 1.3486(11) 0.0512(10) 0.076(5) Uani 1 d . .
H34A H 0.9433(15) 1.3903(11) -0.0073(10) 0.091 Uiso 1 calc R .
C35 C 1.0151(12) 1.2903(9) 0.0682(9) 0.062(4) Uani 1 d . .
H35A H 1.0769(12) 1.2939(9) 0.0211(9) 0.075 Uiso 1 calc R .
C36 C 1.0078(10) 1.2242(8) 0.1547(8) 0.041(3) Uani 1 d . .
N1 N 1.1356(10) 0.3780(7) 0.3287(7) 0.058(3) Uani 1 d . .
C37 C 1.0898(13) 0.3732(10) 0.2611(9) 0.084(5) Uani 1 d . .
H37A H 1.0797(13) 0.3031(10) 0.2714(9) 0.101 Uiso 1 calc R .
H37B H 1.0219(13) 0.4038(10) 0.2733(9) 0.101 Uiso 1 calc R .
C38 C 1.1504(13) 0.4219(9) 0.1634(8) 0.091(6) Uani 1 d . .
H38A H 1.1138(13) 0.4141(9) 0.1273(8) 0.136 Uiso 1 calc R .
H38B H 1.2171(13) 0.3909(9) 0.1492(8) 0.136 Uiso 1 calc R .
H38C H 1.1592(13) 0.4920(9) 0.1512(8) 0.136 Uiso 1 calc R .
C39 C 1.2352(13) 0.3217(10) 0.3201(10) 0.087(5) Uani 1 d . .
H39A H 1.2641(13) 0.3299(10) 0.3619(10) 0.105 Uiso 1 calc R .
H39B H 1.2832(13) 0.3528(10) 0.2599(10) 0.105 Uiso 1 calc R .
C40 C 1.2305(12) 0.2099(9) 0.3365(9) 0.089(5) Uani 1 d . .
H40A H 1.2987(12) 0.1821(9) 0.3289(9) 0.134 Uiso 1 calc R .
H40B H 1.2043(12) 0.2001(9) 0.2943(9) 0.134 Uiso 1 calc R .
H40C H 1.1856(12) 0.1771(9) 0.3966(9) 0.134 Uiso 1 calc R .
C41 C 1.0617(12) 0.3289(10) 0.4221(9) 0.079(5) Uani 1 d . .
H41A H 1.0967(12) 0.3213(10) 0.4648(9) 0.095 Uiso 1 calc R .
H41B H 1.0454(12) 0.2623(10) 0.4273(9) 0.095 Uiso 1 calc R .
C42 C 0.9613(12) 0.3837(9) 0.4488(9) 0.082(5) Uani 1 d . .
H42A H 0.9196(12) 0.3467(9) 0.5091(9) 0.123 Uiso 1 calc R .
H42B H 0.9245(12) 0.3901(9) 0.4084(9) 0.123 Uiso 1 calc R .
H42C H 0.9759(12) 0.4492(9) 0.4460(9) 0.123 Uiso 1 calc R .
C43 C 1.1578(12) 0.4861(9) 0.3121(9) 0.079(5) Uani 1 d . .
H43A H 1.2072(12) 0.5130(9) 0.2518(9) 0.094 Uiso 1 calc R .
H43B H 1.0941(12) 0.5236(9) 0.3132(9) 0.094 Uiso 1 calc R .
C44 C 1.1988(11) 0.5052(9) 0.3756(9) 0.077(5) Uani 1 d . .
H44A H 1.2095(11) 0.5758(9) 0.3586(9) 0.115 Uiso 1 calc R .
H44B H 1.2634(11) 0.4709(9) 0.3737(9) 0.115 Uiso 1 calc R .
H44C H 1.1500(11) 0.4810(9) 0.4355(9) 0.115 Uiso 1 calc R .
N2 N 1.2750(9) 1.0471(7) -0.0893(6) 0.053(3) Uani 1 d . .
C45 C 1.3326(12) 1.1467(9) -0.1435(9) 0.082(5) Uani 1 d . .
H45A H 1.4009(12) 1.1336(9) -0.1808(9) 0.098 Uiso 1 calc R .
H45B H 1.2962(12) 1.1878(9) -0.1835(9) 0.098 Uiso 1 calc R .
C46 C 1.3450(13) 1.2063(10) -0.0892(11) 0.105(6) Uani 1 d . .
H46A H 1.3819(13) 1.2674(10) -0.1292(11) 0.157 Uiso 1 calc R .
H46B H 1.3831(13) 1.1676(10) -0.0507(11) 0.157 Uiso 1 calc R .
H46C H 1.2780(13) 1.2217(10) -0.0532(11) 0.157 Uiso 1 calc R .
C47 C 1.3255(12) 0.9833(9) -0.0222(8) 0.064(4) Uani 1 d . .
H47A H 1.2864(12) 0.9213(9) 0.0126(8) 0.077 Uiso 1 calc R .
H47B H 1.3209(12) 1.0181(9) 0.0191(8) 0.077 Uiso 1 calc R .
C48 C 1.4384(13) 0.9575(11) -0.0623(11) 0.109(6) Uani 1 d . .
H48A H 1.4638(13) 0.9170(11) -0.0148(11) 0.163 Uiso 1 calc R .
H48B H 1.4786(13) 1.0181(11) -0.0954(11) 0.163 Uiso 1 calc R .
H48C H 1.4440(13) 0.9211(11) -0.1019(11) 0.163 Uiso 1 calc R .
C49 C 1.1665(12) 1.0621(10) -0.0325(9) 0.076(5) Uani 1 d . .
H49A H 1.1701(12) 1.0937(10) 0.0087(9) 0.091 Uiso 1 calc R .
H49B H 1.1341(12) 0.9969(10) 0.0033(9) 0.091 Uiso 1 calc R .
C50 C 1.0974(14) 1.1255(12) -0.0849(12) 0.125(7) Uani 1 d . .
H50A H 1.0300(14) 1.1312(12) -0.0436(12) 0.187 Uiso 1 calc R .
H50B H 1.0913(14) 1.0940(12) -0.1247(12) 0.187 Uiso 1 calc R .
H50C H 1.1275(14) 1.1910(12) -0.1194(12) 0.187 Uiso 1 calc R .
C51 C 1.2744(12) 0.9961(9) -0.1529(8) 0.077(5) Uani 1 d . .
H51A H 1.2399(12) 1.0400(9) -0.1934(8) 0.093 Uiso 1 calc R .
H51B H 1.3457(12) 0.9900(9) -0.1890(8) 0.093 Uiso 1 calc R .
C52 C 1.2249(14) 0.8954(10) -0.1143(10) 0.108(7) Uani 1 d . .
H52A H 1.2298(14) 0.8715(10) -0.1621(10) 0.162 Uiso 1 calc R .
H52B H 1.1533(14) 0.9000(10) -0.0800(10) 0.162 Uiso 1 calc R .
H52C H 1.2596(14) 0.8497(10) -0.0758(10) 0.162 Uiso 1 calc R .
S7 S 1.3472(9) 0.4415(7) -0.0318(7) 0.116(4) Uani 0.50 d P 1
S8 S 1.4482(9) 0.5111(8) -0.1470(7) 0.124(4) Uani 0.50 d P 1
C53 C 1.4304(15) 0.3831(14) 0.0223(12) 0.107(6) Uani 1 d . 2
H53A H 1.3993(15) 0.4066(14) -0.0218(12) 0.129 Uiso 0.50 calc PR 2
C54 C 1.4149(15) 0.2859(14) 0.0785(15) 0.108(7) Uani 1 d . 2
H54A H 1.3757(15) 0.2438(14) 0.0702(15) 0.129 Uiso 1 calc R 2
C55 C 1.4537(20) 0.2503(15) 0.1436(14) 0.129(10) Uani 1 d . 2
H55A H 1.4390(20) 0.1849(15) 0.1832(14) 0.154 Uiso 1 calc R 2
C56 C 1.5157(22) 0.3098(18) 0.1529(13) 0.151(11) Uani 1 d . 2
H56A H 1.5468(22) 0.2845(18) 0.1970(13) 0.181 Uiso 1 calc R 2
C57 C 1.5325(20) 0.4091(13) 0.0958(15) 0.143(9) Uani 1 d . 2
H57A H 1.5734(20) 0.4502(13) 0.1034(15) 0.172 Uiso 0.50 calc PR 2
C58 C 1.4909(13) 0.4467(10) 0.0300(10) 0.066(4) Uani 1 d . 2
N3 N 0.5383(19) 1.0987(15) 0.3269(14) 0.152(8) Uani 1 d . .
C59 C 0.6389(13) 1.0646(12) 0.4342(11) 0.104(6) Uani 1 d . .
H59A H 0.6853(60) 1.1190(37) 0.4166(41) 0.156 Uiso 1 calc R .
H59B H 0.6779(64) 1.0040(44) 0.4348(52) 0.156 Uiso 1 calc R .
H59C H 0.5901(14) 1.0563(77) 0.4933(17) 0.156 Uiso 1 calc R .
C60 C 0.5853(16) 1.0856(16) 0.3725(16) 0.091(6) Uani 1 d . .

loop_
_atom_type_symbol
_atom_type_description
_atom_type_scat_dispersion_real
_atom_type_scat_dispersion_imag
_atom_type_scat_source
C C 0.0033 0.0016 'International Tables Vol C Tables 4.2.6.8 and 6.1.1.4'
H H 0.0000 0.0000 'International Tables Vol C Tables 4.2.6.8 and 6.1.1.4'
N N 0.0061 0.0033 'International Tables Vol C Tables 4.2.6.8 and 6.1.1.4'
S S 0.1246 0.1234 'International Tables Vol C Tables 4.2.6.8 and 6.1.1.4'
Ni Ni 0.3393 1.1124 'International Tables Vol C Tables 4.2.6.8 and 6.1.1.4'

loop_
_geom_angle_atom_site_label_1
_geom_angle_atom_site_label_2
_geom_angle_atom_site_label_3
_geom_angle
_geom_angle_site_symmetry_1
_geom_angle_site_symmetry_3
_geom_angle_publ_flag
S5 Ni1 S2 84.15(12) . . ?
S5 Ni1 S1 178.24(14) . . ?
S2 Ni1 S1 95.93(13) . . ?
S5 Ni1 S6 94.46(13) . . ?
S2 Ni1 S6 177.79(14) . . ?
S1 Ni1 S6 85.50(13) . . ?
S4 Ni2 S3 96.27(13) . . ?
S4 Ni2 S5 89.31(13) . . ?
S3 Ni2 S5 170.08(13) . . ?
S4 Ni2 S2 167.95(13) . . ?
S3 Ni2 S2 93.01(13) . . ?
S5 Ni2 S2 82.65(12) . . ?
C1 S1 Ni1 114.0(4) . . ?
C12 S2 Ni1 101.6(4) . . ?
C12 S2 Ni2 111.9(5) . . ?
Ni1 S2 Ni2 96.12(13) . . ?
C13 S3 Ni2 108.1(4) . . ?
C24 S4 Ni2 115.0(4) . . ?
C25 S5 Ni1 96.4(4) . . ?
C25 S5 Ni2 111.0(4) . . ?
Ni1 S5 Ni2 96.64(14) . . ?
C36 S6 Ni1 115.3(4) . . ?
C2 C1 C6 117.8(12) . . ?
C2 C1 S1 117.7(10) . . ?
C6 C1 S1 124.2(10) . . ?
C3 C2 C1 123.5(12) . . ?
C2 C3 C4 117.8(14) . . ?
C5 C4 C3 119.7(15) . . ?
C4 C5 C6 123.3(14) . . ?
C5 C6 C1 117.9(12) . . ?
C5 C6 C7 118.1(12) . . ?
C1 C6 C7 123.9(11) . . ?
C8 C7 C12 120.2(12) . . ?
C8 C7 C6 119.0(13) . . ?
C12 C7 C6 120.8(11) . . ?
C7 C8 C9 120.0(14) . . ?
C10 C9 C8 121.5(13) . . ?
C9 C10 C11 117.5(13) . . ?
C12 C11 C10 122.3(13) . . ?
C11 C12 C7 118.4(11) . . ?
C11 C12 S2 121.2(10) . . ?
C7 C12 S2 120.4(9) . . ?
C14 C13 C18 118.7(13) . . ?
C14 C13 S3 118.8(13) . . ?
C18 C13 S3 122.5(10) . . ?
C15 C14 C13 121.7(15) . . ?
C14 C15 C16 120.0(14) . . ?
C17 C16 C15 118.3(15) . . ?
C16 C17 C18 125.4(16) . . ?
C17 C18 C13 115.8(14) . . ?
C17 C18 C19 121.6(14) . . ?
C13 C18 C19 122.3(12) . . ?
C20 C19 C24 121.2(13) . . ?
C20 C19 C18 116.4(12) . . ?
C24 C19 C18 122.2(12) . . ?
C21 C20 C19 121.4(14) . . ?
C22 C21 C20 117.5(15) . . ?
C21 C22 C23 123.7(15) . . ?
C22 C23 C24 118.6(13) . . ?
C19 C24 C23 117.6(11) . . ?
C19 C24 S4 126.7(10) . . ?
C23 C24 S4 115.3(9) . . ?
C26 C25 C30 117.9(10) . . ?
C26 C25 S5 123.9(9) . . ?
C30 C25 S5 118.2(9) . . ?
C27 C26 C25 122.6(12) . . ?
C26 C27 C28 118.3(12) . . ?
C29 C28 C27 120.8(11) . . ?
C28 C29 C30 120.6(11) . . ?
C25 C30 C29 119.6(10) . . ?
C25 C30 C31 122.5(10) . . ?
C29 C30 C31 117.8(10) . . ?
C32 C31 C36 118.2(12) . . ?
C32 C31 C30 117.9(12) . . ?
C36 C31 C30 123.8(12) . . ?
C33 C32 C31 122.5(15) . . ?
C34 C33 C32 117.8(15) . . ?
C35 C34 C33 120.8(15) . . ?
C34 C35 C36 122.3(14) . . ?
C31 C36 C35 118.3(12) . . ?
C31 C36 S6 125.8(10) . . ?
C35 C36 S6 115.4(11) . . ?
C39 N1 C41 107.6(11) . . ?
C39 N1 C37 110.5(10) . . ?
C41 N1 C37 108.9(11) . . ?
C39 N1 C43 108.1(11) . . ?
C41 N1 C43 111.8(9) . . ?
C37 N1 C43 109.8(10) . . ?
C38 C37 N1 117.1(13) . . ?
N1 C39 C40 117.1(13) . . ?
N1 C41 C42 115.7(12) . . ?
C44 C43 N1 117.0(11) . . ?
C51 N2 C49 110.9(11) . . ?
C51 N2 C47 111.7(10) . . ?
C49 N2 C47 104.3(10) . . ?
C51 N2 C45 108.7(10) . . ?
C49 N2 C45 111.3(10) . . ?
C47 N2 C45 110.0(11) . . ?
C46 C45 N2 115.8(11) . . ?
N2 C47 C48 115.4(11) . . ?
N2 C49 C50 115.1(12) . . ?
C52 C51 N2 118.0(10) . . ?
C54 C53 C58 121.0(19) . . ?
C55 C54 C53 121.9(22) . . ?
C54 C55 C56 119.3(22) . . ?
C55 C56 C57 119.4(24) . . ?
C58 C57 C56 121.6(21) . . ?
C57 C58 C53 116.8(15) . . ?
C57 C58 C58 120.8(22) . 2_865 ?
C53 C58 C58 122.3(23) . 2_865 ?
N3 C60 C59 176.1(27) . . ?

loop_
_geom_bond_atom_site_label_1
_geom_bond_atom_site_label_2
_geom_bond_distance
_geom_bond_site_symmetry_2
_geom_bond_publ_flag
Ni1 S5 2.191(4) . ?
Ni1 S2 2.201(3) . ?
Ni1 S1 2.203(4) . ?
Ni1 S6 2.204(3) . ?
Ni2 S4 2.192(4) . ?
Ni2 S3 2.195(3) . ?
Ni2 S5 2.224(3) . ?
Ni2 S2 2.232(4) . ?
S1 C1 1.784(12) . ?
S2 C12 1.769(11) . ?
S3 C13 1.779(14) . ?
S4 C24 1.768(11) . ?
S5 C25 1.770(11) . ?
S6 C36 1.777(13) . ?
C1 C2 1.38(2) . ?
C1 C6 1.399(14) . ?
C2 C3 1.39(2) . ?
C3 C4 1.38(2) . ?
C4 C5 1.35(2) . ?
C5 C6 1.39(2) . ?
C6 C7 1.51(2) . ?
C7 C8 1.362(15) . ?
C7 C12 1.41(2) . ?
C8 C9 1.39(2) . ?
C9 C10 1.39(2) . ?
C10 C11 1.38(2) . ?
C11 C12 1.380(15) . ?
C13 C14 1.41(2) . ?
C13 C18 1.45(2) . ?
C14 C15 1.38(2) . ?
C15 C16 1.39(2) . ?
C16 C17 1.36(2) . ?
C17 C18 1.38(2) . ?
C18 C19 1.49(2) . ?
C19 C20 1.39(2) . ?
C19 C24 1.386(15) . ?
C20 C21 1.38(2) . ?
C21 C22 1.34(2) . ?
C22 C23 1.41(2) . ?
C23 C24 1.41(2) . ?
C25 C26 1.390(14) . ?
C25 C30 1.404(13) . ?
C26 C27 1.38(2) . ?
C27 C28 1.38(2) . ?
C28 C29 1.38(2) . ?
C29 C30 1.391(14) . ?
C30 C31 1.497(15) . ?
C31 C32 1.40(2) . ?
C31 C36 1.39(2) . ?
C32 C33 1.39(2) . ?
C33 C34 1.38(2) . ?
C34 C35 1.34(2) . ?
C35 C36 1.41(2) . ?
N1 C39 1.49(2) . ?
N1 C41 1.505(15) . ?
N1 C37 1.511(15) . ?
N1 C43 1.515(13) . ?
C37 C38 1.50(2) . ?
C39 C40 1.52(2) . ?
C41 C42 1.51(2) . ?
C43 C44 1.49(2) . ?
N2 C51 1.496(14) . ?
N2 C49 1.50(2) . ?
N2 C47 1.507(14) . ?
N2 C45 1.525(14) . ?
C45 C46 1.51(2) . ?
C47 C48 1.52(2) . ?
C49 C50 1.53(2) . ?
C51 C52 1.49(2) . ?
S7 S8 1.937(15) . ?
C53 C54 1.37(2) . ?
C53 C58 1.37(2) . ?
C54 C55 1.31(2) . ?
C55 C56 1.36(3) . ?
C56 C57 1.39(2) . ?
C57 C58 1.34(2) . ?
C58 C58 1.49(3) 2_865 ?
N3 C60 1.13(2) . ?
C59 C60 1.41(2) . ?
